data_4500446
loop_
_publ_author_name
'Arlin, Jean-Baptiste'
'Florence, Alastair J.'
'Johnston, Andrea'
'Kennedy, Alan R.'
'Miller, Gary J.'
'Patterson, Kirsty'

_publ_section_title
;
 Systematic Data Set for Structure&#x2212;Property Investigations:
 Solubility and Solid-State Structure of Alkaline Earth Metal Salts of
 Benzoates
;
_journal_issue 4
_journal_name_full 'Crystal Growth &amp; Design'
_journal_page_first 1318
_journal_paper_doi 10.1021/cg101547r
_journal_volume 11
_journal_year 2011
_chemical_formula_sum 'C14 H16.9 Ba N2 O6.45'
_chemical_formula_weight 453.74
_chemical_name_systematic
;
 ?
;
_space_group_IT_number 15
_symmetry_cell_setting monoclinic
_symmetry_space_group_name_Hall '-C 2yc'
_symmetry_space_group_name_H-M 'C 1 2/c 1'
_atom_sites_solution_hydrogens geom
_atom_sites_solution_primary direct
_atom_sites_solution_secondary difmap
_audit_creation_method SHELXL-97
_cell_angle_alpha 90.00
_cell_angle_beta 96.02(2)
_cell_angle_gamma 90.00
_cell_formula_units_Z 8
_cell_length_a 33.755(2)
_cell_length_b 12.908(2)
_cell_length_c 7.542(2)
_cell_measurement_reflns_used 7269
_cell_measurement_temperature 123(2)
_cell_measurement_theta_max 25.0
_cell_measurement_theta_min 2.00
_cell_volume 3268.0(10)
_computing_structure_refinement 'SHELXL-97 (Sheldrick, 1997)'
_diffrn_ambient_temperature 123(2)
_diffrn_measured_fraction_theta_max 0.998
_diffrn_measurement_device_type 'Nonius Kappa CCD'
_diffrn_measurement_method 'omega and phi scans'
_diffrn_radiation_monochromator graphite
_diffrn_radiation_source 'fine-focus sealed tube'
_diffrn_radiation_type MoK\a
_diffrn_radiation_wavelength 0.71070
_diffrn_reflns_av_R_equivalents 0.0259
_diffrn_reflns_av_sigmaI/netI 0.0338
_diffrn_reflns_limit_h_max 43
_diffrn_reflns_limit_h_min -43
_diffrn_reflns_limit_k_max 16
_diffrn_reflns_limit_k_min -16
_diffrn_reflns_limit_l_max 9
_diffrn_reflns_limit_l_min -9
_diffrn_reflns_number 7269
_diffrn_reflns_theta_max 27.46
_diffrn_reflns_theta_min 1.69
_diffrn_standards_number 0
_exptl_absorpt_coefficient_mu 2.465
_exptl_absorpt_correction_type none
_exptl_crystal_colour colourless
_exptl_crystal_density_diffrn 1.844
_exptl_crystal_density_method 'not measured'
_exptl_crystal_description fragment
_exptl_crystal_F_000 1780
_exptl_crystal_size_max 0.18
_exptl_crystal_size_mid 0.15
_exptl_crystal_size_min 0.12
_refine_diff_density_max 0.845
_refine_diff_density_min -1.040
_refine_diff_density_rms 0.099
_refine_ls_extinction_method none
_refine_ls_goodness_of_fit_ref 1.033
_refine_ls_hydrogen_treatment mixed
_refine_ls_matrix_type full
_refine_ls_number_parameters 244
_refine_ls_number_reflns 3732
_refine_ls_number_restraints 12
_refine_ls_restrained_S_all 1.032
_refine_ls_R_factor_all 0.0470
_refine_ls_R_factor_gt 0.0303
_refine_ls_shift/su_max 0.001
_refine_ls_shift/su_mean 0.000
_refine_ls_structure_factor_coef Fsqd
_refine_ls_weighting_details 'calc w=1/[\s^2^(Fo^2^)+(0.0310P)^2^+12.4771P] where P=(Fo^2^+2Fc^2^)/3'
_refine_ls_weighting_scheme calc
_refine_ls_wR_factor_gt 0.0691
_refine_ls_wR_factor_ref 0.0769
_reflns_number_gt 2923
_reflns_number_total 3732
_reflns_threshold_expression I>2\s(I)
_cod_data_source_file cg101547r_si_001.cif
_cod_data_source_block paminobenzba
_cod_original_cell_volume 3268.0
_cod_original_sg_symbol_H-M C2/c
_cod_original_formula_sum 'C14 H16.90 Ba N2 O6.45'
_cod_database_code 4500446

loop_
_symmetry_equiv_pos_as_xyz
'x, y, z'
'-x, y, -z+1/2'
'x+1/2, y+1/2, z'
'-x+1/2, y+1/2, -z+1/2'
'-x, -y, -z'
'x, -y, z-1/2'
'-x+1/2, -y+1/2, -z'
'x+1/2, -y+1/2, z-1/2'

loop_
_atom_site_label
_atom_site_type_symbol
_atom_site_fract_x
_atom_site_fract_y
_atom_site_fract_z
_atom_site_U_iso_or_equiv
_atom_site_adp_type
_atom_site_occupancy
_atom_site_symmetry_multiplicity
_atom_site_calc_flag
_atom_site_refinement_flags
Ba1 Ba 0.262865(7) 0.092762(17) 0.11248(3) 0.03310(9) Uani 1 1 d .
O1 O 0.33703(9) -0.0340(2) -0.2452(5) 0.0585(9) Uani 1 1 d .
O2 O 0.31300(8) 0.1140(2) -0.1540(4) 0.0447(7) Uani 1 1 d .
O1W O 0.19818(11) 0.1880(3) 0.2532(5) 0.0582(9) Uani 1 1 d D
H1W H 0.1791(12) 0.171(4) 0.318(7) 0.087 Uiso 1 1 d D
H2W H 0.1899(15) 0.250(2) 0.218(7) 0.087 Uiso 1 1 d D
O3 O 0.21208(8) -0.20973(19) 0.3432(3) 0.0372(6) Uani 1 1 d .
O2W O 0.27025(11) 0.1210(3) 0.4922(4) 0.0567(9) Uani 1 1 d D
H3W H 0.2932(8) 0.125(5) 0.447(6) 0.085 Uiso 1 1 d D
H4W H 0.2806(14) 0.139(5) 0.599(3) 0.085 Uiso 1 1 d D
O4 O 0.21754(8) -0.0421(2) 0.2911(3) 0.0376(6) Uani 1 1 d .
O3W O 0.5071(6) 0.4780(15) 0.039(2) 0.055(5) Uiso 0.20 1 d P
O4W O 0.4990(6) 0.4421(16) 0.081(3) 0.034(4) Uiso 0.15 1 d P
O5W O 0.5182(10) 0.412(3) 0.154(5) 0.054(8) Uiso 0.10 1 d P
N1 N 0.50027(16) 0.1881(6) 0.0322(10) 0.109(2) Uani 1 1 d D
H1N H 0.5229(15) 0.178(6) -0.011(12) 0.164 Uiso 1 1 d D
H2N H 0.502(3) 0.252(3) 0.072(12) 0.164 Uiso 1 1 d D
N2 N 0.05325(15) -0.1248(5) -0.1862(7) 0.0777(14) Uani 1 1 d D
H3N H 0.051(2) -0.078(4) -0.272(6) 0.117 Uiso 1 1 d D
H4N H 0.051(2) -0.182(3) -0.250(7) 0.117 Uiso 1 1 d D
C1 C 0.34177(12) 0.0537(3) -0.1772(5) 0.0397(9) Uani 1 1 d .
C2 C 0.38323(12) 0.0904(3) -0.1220(5) 0.0373(9) Uani 1 1 d .
C3 C 0.41529(13) 0.0336(4) -0.1694(6) 0.0517(11) Uani 1 1 d .
H3 H 0.4107 -0.0281 -0.2369 0.062 Uiso 1 1 calc R
C4 C 0.45351(15) 0.0653(5) -0.1203(8) 0.0695(15) Uani 1 1 d .
H4 H 0.4751 0.0256 -0.1545 0.083 Uiso 1 1 calc R
C5 C 0.46103(15) 0.1553(5) -0.0207(7) 0.0711(16) Uani 1 1 d .
C6 C 0.42903(16) 0.2116(5) 0.0299(7) 0.0662(15) Uani 1 1 d .
H6 H 0.4336 0.2722 0.1007 0.079 Uiso 1 1 calc R
C7 C 0.39050(13) 0.1798(4) -0.0223(6) 0.0487(11) Uani 1 1 d .
H7 H 0.3688 0.2197 0.0105 0.058 Uiso 1 1 calc R
C8 C 0.19971(11) -0.1274(3) 0.2670(4) 0.0278(7) Uani 1 1 d .
C9 C 0.16172(10) -0.1295(3) 0.1439(4) 0.0272(7) Uani 1 1 d .
C10 C 0.14046(11) -0.2203(3) 0.1072(5) 0.0384(9) Uani 1 1 d .
H10 H 0.1500 -0.2836 0.1604 0.046 Uiso 1 1 calc R
C11 C 0.10550(13) -0.2195(4) -0.0063(6) 0.0524(11) Uani 1 1 d .
H11 H 0.0917 -0.2826 -0.0326 0.063 Uiso 1 1 calc R
C12 C 0.09023(13) -0.1282(4) -0.0822(6) 0.0463(10) Uani 1 1 d .
C13 C 0.11142(12) -0.0374(4) -0.0474(5) 0.0410(9) Uani 1 1 d .
H13 H 0.1017 0.0258 -0.0999 0.049 Uiso 1 1 calc R
C14 C 0.14655(12) -0.0387(3) 0.0636(5) 0.0372(9) Uani 1 1 d .
H14 H 0.1608 0.0242 0.0859 0.045 Uiso 1 1 calc R

loop_
_atom_site_aniso_label
_atom_site_aniso_U_11
_atom_site_aniso_U_22
_atom_site_aniso_U_33
_atom_site_aniso_U_23
_atom_site_aniso_U_13
_atom_site_aniso_U_12
Ba1 0.04673(15) 0.02482(12) 0.02501(12) -0.00013(9) -0.00908(9) -0.00532(10)
O1 0.0571(19) 0.0377(17) 0.075(2) -0.0114(16) -0.0195(17) 0.0000(15)
O2 0.0369(16) 0.0445(17) 0.0508(18) 0.0005(14) -0.0039(13) 0.0023(13)
O1W 0.074(2) 0.0477(19) 0.057(2) 0.0149(16) 0.0302(18) 0.0114(17)
O3 0.0472(15) 0.0274(13) 0.0338(14) 0.0016(11) -0.0111(12) 0.0064(12)
O2W 0.096(3) 0.0434(18) 0.0290(15) -0.0023(14) -0.0008(16) -0.0179(18)
O4 0.0445(15) 0.0289(14) 0.0354(14) 0.0042(11) -0.0141(11) -0.0028(12)
N1 0.048(3) 0.154(7) 0.119(5) 0.012(5) -0.019(3) -0.041(4)
N2 0.051(3) 0.096(4) 0.077(3) 0.000(3) -0.033(2) -0.006(3)
C1 0.042(2) 0.035(2) 0.039(2) 0.0020(18) -0.0096(17) -0.0040(18)
C2 0.039(2) 0.040(2) 0.0303(19) 0.0007(17) -0.0072(16) -0.0022(18)
C3 0.047(3) 0.059(3) 0.047(3) -0.002(2) -0.005(2) 0.008(2)
C4 0.042(3) 0.098(5) 0.068(3) 0.003(3) -0.002(2) 0.006(3)
C5 0.046(3) 0.103(5) 0.061(3) 0.014(3) -0.009(2) -0.023(3)
C6 0.066(3) 0.073(4) 0.056(3) -0.010(3) -0.012(3) -0.026(3)
C7 0.046(2) 0.057(3) 0.041(2) -0.007(2) -0.0072(19) -0.008(2)
C8 0.037(2) 0.0274(18) 0.0189(16) -0.0010(14) 0.0010(14) 0.0043(15)
C9 0.0322(19) 0.0287(18) 0.0203(16) 0.0002(14) 0.0012(14) 0.0003(15)
C10 0.036(2) 0.036(2) 0.042(2) 0.0013(18) -0.0006(17) -0.0038(18)
C11 0.046(3) 0.048(3) 0.060(3) -0.003(2) -0.007(2) -0.014(2)
C12 0.036(2) 0.063(3) 0.038(2) 0.000(2) -0.0073(18) -0.001(2)
C13 0.039(2) 0.049(3) 0.033(2) 0.0030(19) -0.0052(16) 0.0096(19)
C14 0.043(2) 0.032(2) 0.035(2) 0.0022(17) -0.0043(17) 0.0022(17)

loop_
_atom_type_symbol
_atom_type_description
_atom_type_scat_dispersion_real
_atom_type_scat_dispersion_imag
_atom_type_scat_source
Ba Ba -0.3244 2.2819 'International Tables Vol C Tables 4.2.6.8 and 6.1.1.4'
O O 0.0106 0.0060 'International Tables Vol C Tables 4.2.6.8 and 6.1.1.4'
N N 0.0061 0.0033 'International Tables Vol C Tables 4.2.6.8 and 6.1.1.4'
C C 0.0033 0.0016 'International Tables Vol C Tables 4.2.6.8 and 6.1.1.4'
H H 0.0000 0.0000 'International Tables Vol C Tables 4.2.6.8 and 6.1.1.4'

loop_
_geom_angle_atom_site_label_1
_geom_angle_atom_site_label_2
_geom_angle_atom_site_label_3
_geom_angle
_geom_angle_site_symmetry_1
_geom_angle_site_symmetry_3
O3 Ba1 O1 87.20(9) 4 6_556
O3 Ba1 O4 135.95(8) 4 .
O1 Ba1 O4 99.52(9) 6_556 .
O3 Ba1 O2 77.83(8) 4 .
O1 Ba1 O2 73.01(10) 6_556 .
O4 Ba1 O2 145.84(8) . .
O3 Ba1 O4 117.59(8) 4 6
O1 Ba1 O4 132.12(9) 6_556 6
O4 Ba1 O4 89.70(6) . 6
O2 Ba1 O4 73.48(8) . 6
O3 Ba1 O1W 77.60(9) 4 .
O1 Ba1 O1W 133.72(11) 6_556 .
O4 Ba1 O1W 66.38(9) . .
O2 Ba1 O1W 142.00(9) . .
O4 Ba1 O1W 93.06(10) 6 .
O3 Ba1 O2W 76.28(8) 4 .
O1 Ba1 O2W 70.29(11) 6_556 .
O4 Ba1 O2W 65.68(8) . .
O2 Ba1 O2W 135.59(9) . .
O4 Ba1 O2W 150.92(9) 6 .
O1W Ba1 O2W 63.72(11) . .
O3 Ba1 O2W 153.55(10) 4 6
O1 Ba1 O2W 75.81(10) 6_556 6
O4 Ba1 O2W 68.02(9) . 6
O2 Ba1 O2W 77.88(9) . 6
O4 Ba1 O2W 64.43(8) 6 6
O1W Ba1 O2W 128.70(11) . 6
O2W Ba1 O2W 115.34(8) . 6
O3 Ba1 O3 75.65(8) 4 6
O1 Ba1 O3 149.46(9) 6_556 6
O4 Ba1 O3 110.42(7) . 6
O2 Ba1 O3 78.70(8) . 6
O4 Ba1 O3 45.22(7) 6 6
O1W Ba1 O3 67.39(9) . 6
O2W Ba1 O3 127.46(9) . 6
O2W Ba1 O3 109.48(8) 6 6
O3 Ba1 C8 98.14(8) 4 6
O1 Ba1 C8 149.31(10) 6_556 6
O4 Ba1 C8 97.39(8) . 6
O2 Ba1 C8 78.61(8) . 6
O4 Ba1 C8 22.79(8) 6 6
O1W Ba1 C8 76.71(10) . 6
O2W Ba1 C8 140.37(10) . 6
O2W Ba1 C8 87.17(9) 6 6
O3 Ba1 C8 23.00(8) 6 6
C1 O1 Ba1 119.2(3) . 6
C1 O2 Ba1 124.9(3) . .
Ba1 O1W H1W 138(3) . .
Ba1 O1W H2W 121(3) . .
H1W O1W H2W 99(3) . .
C8 O3 Ba1 160.1(2) . 4_545
C8 O3 Ba1 91.3(2) . 6_556
Ba1 O3 Ba1 104.35(8) 4_545 6_556
Ba1 O2W Ba1 100.85(10) . 6_556
Ba1 O2W H3W 67(3) . .
Ba1 O2W H3W 106(4) 6_556 .
Ba1 O2W H4W 159(3) . .
Ba1 O2W H4W 90(4) 6_556 .
H3W O2W H4W 93(3) . .
C8 O4 Ba1 139.7(2) . .
C8 O4 Ba1 97.5(2) . 6_556
Ba1 O4 Ba1 106.78(8) . 6_556
O4W O3W O3W 123(5) . 5_665
O4W O3W O5W 43(3) . .
O3W O3W O5W 166(4) 5_665 .
O4W O3W O4W 146(3) . 5_665
O3W O3W O4W 23(2) 5_665 5_665
O5W O3W O4W 170(3) . 5_665
O3W O4W O5W 107(4) . .
O3W O4W O3W 34(3) . 5_665
O5W O4W O3W 141(3) . 5_665
O4W O5W O3W 29.1(19) . .
C5 N1 H1N 133(6) . .
C5 N1 H2N 114(6) . .
H1N N1 H2N 104(3) . .
C12 N2 H3N 117(5) . .
C12 N2 H4N 108(5) . .
H3N N2 H4N 100(3) . .
O1 C1 O2 123.1(4) . .
O1 C1 C2 118.7(4) . .
O2 C1 C2 118.2(4) . .
C3 C2 C7 118.8(4) . .
C3 C2 C1 119.6(4) . .
C7 C2 C1 121.6(4) . .
C4 C3 C2 120.8(5) . .
C4 C3 H3 119.6 . .
C2 C3 H3 119.6 . .
C3 C4 C5 120.6(5) . .
C3 C4 H4 119.7 . .
C5 C4 H4 119.7 . .
C6 C5 C4 118.8(5) . .
C6 C5 N1 120.0(6) . .
C4 C5 N1 121.2(6) . .
C7 C6 C5 120.2(5) . .
C7 C6 H6 119.9 . .
C5 C6 H6 119.9 . .
C6 C7 C2 120.7(5) . .
C6 C7 H7 119.7 . .
C2 C7 H7 119.7 . .
O4 C8 O3 122.8(3) . .
O4 C8 C9 118.0(3) . .
O3 C8 C9 119.2(3) . .
O4 C8 Ba1 59.72(17) . 6_556
O3 C8 Ba1 65.68(18) . 6_556
C9 C8 Ba1 162.2(2) . 6_556
C10 C9 C14 117.8(3) . .
C10 C9 C8 121.9(3) . .
C14 C9 C8 120.3(3) . .
C11 C10 C9 120.4(4) . .
C11 C10 H10 119.8 . .
C9 C10 H10 119.8 . .
C10 C11 C12 121.3(4) . .
C10 C11 H11 119.4 . .
C12 C11 H11 119.4 . .
C13 C12 C11 118.6(4) . .
C13 C12 N2 119.4(5) . .
C11 C12 N2 121.9(5) . .
C14 C13 C12 120.0(4) . .
C14 C13 H13 120.0 . .
C12 C13 H13 120.0 . .
C13 C14 C9 121.9(4) . .
C13 C14 H14 119.0 . .
C9 C14 H14 119.0 . .

loop_
_geom_bond_atom_site_label_1
_geom_bond_atom_site_label_2
_geom_bond_distance
_geom_bond_site_symmetry_2
Ba1 O3 2.696(2) 4
Ba1 O1 2.726(3) 6_556
Ba1 O4 2.760(3) .
Ba1 O2 2.773(3) .
Ba1 O4 2.804(2) 6
Ba1 O1W 2.809(3) .
Ba1 O2W 2.872(3) .
Ba1 O2W 2.924(3) 6
Ba1 O3 2.935(3) 6
Ba1 C8 3.220(3) 6
O1 C1 1.245(5) .
O1 Ba1 2.726(3) 6
O2 C1 1.271(5) .
O1W H1W 0.874(10) .
O1W H2W 0.877(10) .
O3 C8 1.258(4) .
O3 Ba1 2.696(2) 4_545
O3 Ba1 2.935(3) 6_556
O2W Ba1 2.924(3) 6_556
O2W H3W 0.882(10) .
O2W H4W 0.879(10) .
O4 C8 1.258(4) .
O4 Ba1 2.804(2) 6_556
N1 C5 1.408(7) .
N1 H1N 0.872(10) .
N1 H2N 0.878(10) .
N2 C12 1.404(6) .
N2 H3N 0.880(10) .
N2 H4N 0.875(10) .
C1 C2 1.495(5) .
C2 C3 1.385(6) .
C2 C7 1.385(6) .
C3 C4 1.367(7) .
C3 H3 0.9500 .
C4 C5 1.391(9) .
C4 H4 0.9500 .
C5 C6 1.389(8) .
C6 C7 1.381(6) .
C6 H6 0.9500 .
C7 H7 0.9500 .
C8 C9 1.503(5) .
C8 Ba1 3.220(3) 6_556
C9 C10 1.388(5) .
C9 C14 1.392(5) .
C10 C11 1.383(6) .
C10 H10 0.9500 .
C11 C12 1.385(7) .
C11 H11 0.9500 .
C12 C13 1.384(6) .
C13 C14 1.378(5) .
C13 H13 0.9500 .
C14 H14 0.9500 .

loop_
_geom_torsion_atom_site_label_1
_geom_torsion_atom_site_label_2
_geom_torsion_atom_site_label_3
_geom_torsion_atom_site_label_4
_geom_torsion
_geom_torsion_site_symmetry_1
_geom_torsion_site_symmetry_4
O3 Ba1 O2 C1 127.1(3) 4 .
O1 Ba1 O2 C1 36.3(3) 6_556 .
O4 Ba1 O2 C1 -45.6(4) . .
O4 Ba1 O2 C1 -109.0(3) 6 .
O1W Ba1 O2 C1 177.8(3) . .
O2W Ba1 O2 C1 71.6(3) . .
O2W Ba1 O2 C1 -42.4(3) 6 .
O3 Ba1 O2 C1 -155.4(3) 6 .
C8 Ba1 O2 C1 -131.9(3) 6 .
Ba1 Ba1 O2 C1 167.9(3) 7 .
Ba1 Ba1 O2 C1 -75.6(3) 6 .
O3 Ba1 O2W Ba1 -168.40(13) 4 6_556
O1 Ba1 O2W Ba1 -76.44(11) 6_556 6_556
O4 Ba1 O2W Ba1 34.34(9) . 6_556
O2 Ba1 O2W Ba1 -112.41(12) . 6_556
O4 Ba1 O2W Ba1 68.8(2) 6 6_556
O1W Ba1 O2W Ba1 108.83(13) . 6_556
O2W Ba1 O2W Ba1 -13.7(2) 6 6_556
O3 Ba1 O2W Ba1 132.16(9) 6 6_556
C8 Ba1 O2W Ba1 105.40(15) 6 6_556
Ba1 Ba1 O2W Ba1 163.79(7) 7 6_556
Ba1 Ba1 O2W Ba1 -16.4(2) 6 6_556
O3 Ba1 O4 C8 165.8(3) 4 .
O1 Ba1 O4 C8 -98.4(3) 6_556 .
O2 Ba1 O4 C8 -24.7(4) . .
O4 Ba1 O4 C8 34.4(4) 6 .
O1W Ba1 O4 C8 127.9(4) . .
O2W Ba1 O4 C8 -161.6(4) . .
O2W Ba1 O4 C8 -28.0(3) 6 .
O3 Ba1 O4 C8 75.5(4) 6 .
C8 Ba1 O4 C8 55.9(4) 6 .
Ba1 Ba1 O4 C8 109.8(3) 7 .
Ba1 Ba1 O4 C8 -1.2(3) 6 .
O3 Ba1 O4 Ba1 -69.78(14) 4 6_556
O1 Ba1 O4 Ba1 26.08(11) 6_556 6_556
O2 Ba1 O4 Ba1 99.79(14) . 6_556
O4 Ba1 O4 Ba1 158.86(10) 6 6_556
O1W Ba1 O4 Ba1 -107.67(12) . 6_556
O2W Ba1 O4 Ba1 -37.10(10) . 6_556
O2W Ba1 O4 Ba1 96.46(11) 6 6_556
O3 Ba1 O4 Ba1 -160.05(8) 6 6_556
C8 Ba1 O4 Ba1 -179.63(9) 6 6_556
Ba1 Ba1 O4 Ba1 -125.69(6) 7 6_556
Ba1 Ba1 O4 Ba1 123.25(7) 6 6_556
O3W O3W O4W O5W -177(4) 5_665 .
O4W O3W O4W O5W -177(4) 5_665 .
O5W O3W O4W O3W 177(4) . 5_665
O4W O3W O4W O3W 0.000(14) 5_665 5_665
O3W O4W O5W O3W -3(4) 5_665 .
O3W O3W O5W O4W 11(14) 5_665 .
O4W O3W O5W O4W 169(13) 5_665 .
Ba1 O1 C1 O2 7.4(6) 6 .
Ba1 O1 C1 C2 -171.9(3) 6 .
Ba1 O2 C1 O1 76.0(5) . .
Ba1 O2 C1 C2 -104.7(4) . .
O1 C1 C2 C3 8.9(6) . .
O2 C1 C2 C3 -170.4(4) . .
O1 C1 C2 C7 -170.3(4) . .
O2 C1 C2 C7 10.4(6) . .
C7 C2 C3 C4 -0.5(7) . .
C1 C2 C3 C4 -179.8(5) . .
C2 C3 C4 C5 0.3(8) . .
C3 C4 C5 C6 0.8(9) . .
C3 C4 C5 N1 179.3(6) . .
C4 C5 C6 C7 -1.7(8) . .
N1 C5 C6 C7 179.8(5) . .
C5 C6 C7 C2 1.5(8) . .
C3 C2 C7 C6 -0.4(7) . .
C1 C2 C7 C6 178.9(4) . .
Ba1 O4 C8 O3 108.0(4) . .
Ba1 O4 C8 O3 -19.3(4) 6_556 .
Ba1 O4 C8 C9 -73.0(4) . .
Ba1 O4 C8 C9 159.8(3) 6_556 .
Ba1 O4 C8 Ba1 127.2(3) . 6_556
Ba1 O3 C8 O4 -124.1(6) 4_545 .
Ba1 O3 C8 O4 18.2(3) 6_556 .
Ba1 O3 C8 C9 56.8(9) 4_545 .
Ba1 O3 C8 C9 -160.8(3) 6_556 .
Ba1 O3 C8 Ba1 -142.3(7) 4_545 6_556
O4 C8 C9 C10 178.9(3) . .
O3 C8 C9 C10 -2.0(5) . .
Ba1 C8 C9 C10 -103.4(8) 6_556 .
O4 C8 C9 C14 -1.7(5) . .
O3 C8 C9 C14 177.4(3) . .
Ba1 C8 C9 C14 76.0(9) 6_556 .
C14 C9 C10 C11 0.3(6) . .
C8 C9 C10 C11 179.7(4) . .
C9 C10 C11 C12 -1.8(7) . .
C10 C11 C12 C13 2.2(7) . .
C10 C11 C12 N2 -174.9(5) . .
C11 C12 C13 C14 -1.2(6) . .
N2 C12 C13 C14 176.0(4) . .
C12 C13 C14 C9 -0.3(6) . .
C10 C9 C14 C13 0.7(6) . .
C8 C9 C14 C13 -178.7(3) . .
